data_7237730
loop_
_publ_author_name
'Lu, Guang-Zhao'
'Li, Xiaokang'
'Liu, Liang'
'Zhou, Liang'
'Zheng, You-Xuan'
'Zhang, Wen-Wei'
'Zuo, Jing-Lin'
'Zhang, Hongjie'

_publ_section_title
;
 Efficient phosphorescent red iridium(iii) complexes containing a
 four-membered Ir--S--C--S ring backbone and large hindered spacers for
 high-performance OLEDs
;
_journal_issue 13
_journal_name_full 'Journal of Materials Chemistry C'
_journal_page_first 3862
_journal_paper_doi 10.1039/C9TC00440H
_journal_volume 7
_journal_year 2019
_chemical_formula_sum 'C51 H40 F6 Ir N5 S2'
_chemical_formula_weight 1093.20
_space_group_crystal_system monoclinic
_space_group_IT_number 15
_space_group_name_Hall '-C 2yc'
_space_group_name_H-M_alt 'C 1 2/c 1'
_atom_sites_solution_hydrogens geom
_audit_creation_method SHELXL-2016/6
_audit_update_record
;
2018-03-26 deposited with the CCDC.	2019-02-26 downloaded from the CCDC.
;
_cell_angle_alpha 90
_cell_angle_beta 91.993(2)
_cell_angle_gamma 90
_cell_formula_units_Z 16
_cell_length_a 45.967(7)
_cell_length_b 18.658(3)
_cell_length_c 21.437(3)
_cell_measurement_reflns_used 9960
_cell_measurement_temperature 296(2)
_cell_measurement_theta_max 24.11
_cell_measurement_theta_min 2.18
_cell_volume 18374(5)
_computing_cell_refinement 'Bruker SAINT'
_computing_data_collection 'Bruker APEX2'
_computing_data_reduction 'Bruker SAINT'
_computing_molecular_graphics 'Bruker SHELXTL'
_computing_publication_material 'Bruker SHELXTL'
_computing_structure_refinement 'SHELXL-2016/6 (Sheldrick, 2016)'
_computing_structure_solution 'SHELXT 2014/4 (Sheldrick, 2014)'
_diffrn_ambient_temperature 296(2)
_diffrn_measured_fraction_theta_full 0.997
_diffrn_measured_fraction_theta_max 0.997
_diffrn_measurement_device_type 'Bruker APEX-II CCD'
_diffrn_measurement_method '\f and \w scans'
_diffrn_radiation_type MoK\a
_diffrn_radiation_wavelength 0.71073
_diffrn_reflns_av_R_equivalents 0.0804
_diffrn_reflns_av_unetI/netI 0.0686
_diffrn_reflns_Laue_measured_fraction_full 0.997
_diffrn_reflns_Laue_measured_fraction_max 0.997
_diffrn_reflns_limit_h_max 54
_diffrn_reflns_limit_h_min -54
_diffrn_reflns_limit_k_max 22
_diffrn_reflns_limit_k_min -22
_diffrn_reflns_limit_l_max 23
_diffrn_reflns_limit_l_min -25
_diffrn_reflns_number 66875
_diffrn_reflns_point_group_measured_fraction_full 0.997
_diffrn_reflns_point_group_measured_fraction_max 0.997
_diffrn_reflns_theta_full 25.010
_diffrn_reflns_theta_max 25.010
_diffrn_reflns_theta_min 0.886
_exptl_absorpt_coefficient_mu 3.064
_exptl_absorpt_correction_T_max 0.7731
_exptl_absorpt_correction_T_min 0.4612
_exptl_absorpt_correction_type multi-scan
_exptl_absorpt_process_details sadabs
_exptl_crystal_density_diffrn 1.581
_exptl_crystal_F_000 8704
_exptl_crystal_size_max 0.270
_exptl_crystal_size_mid 0.250
_exptl_crystal_size_min 0.190
_refine_diff_density_max 2.225
_refine_diff_density_min -1.302
_refine_diff_density_rms 0.184
_refine_ls_extinction_method none
_refine_ls_goodness_of_fit_ref 1.059
_refine_ls_hydrogen_treatment constr
_refine_ls_matrix_type full
_refine_ls_number_parameters 1208
_refine_ls_number_reflns 16161
_refine_ls_number_restraints 54
_refine_ls_restrained_S_all 1.061
_refine_ls_R_factor_all 0.0878
_refine_ls_R_factor_gt 0.0454
_refine_ls_shift/su_max 0.002
_refine_ls_shift/su_mean 0.000
_refine_ls_structure_factor_coef Fsqd
_refine_ls_weighting_details 'w=1/[\s^2^(Fo^2^)+(0.0734P)^2^] where P=(Fo^2^+2Fc^2^)/3'
_refine_ls_weighting_scheme calc
_refine_ls_wR_factor_gt 0.1105
_refine_ls_wR_factor_ref 0.1388
_reflns_Friedel_coverage 0.000
_reflns_number_gt 10759
_reflns_number_total 16161
_reflns_threshold_expression 'I > 2\s(I)'
_cod_data_source_file c9tc00440h2.cif
_cod_data_source_block qq_a
_cod_original_sg_symbol_H-M 'C 2/c'
_cod_database_code 7237730
_shelx_shelxl_version_number 2016/6
_shelx_space_group_comment
;
The symmetry employed for this shelxl refinement is uniquely defined
by the following loop, which should always be used as a source of
symmetry information in preference to the above space-group names.
They are only intended as comments.
;
_shelx_estimated_absorpt_t_min 0.492
_shelx_estimated_absorpt_t_max 0.594

loop_
_space_group_symop_operation_xyz
'x, y, z'
'-x, y, -z+1/2'
'x+1/2, y+1/2, z'
'-x+1/2, y+1/2, -z+1/2'
'-x, -y, -z'
'x, -y, z-1/2'
'-x+1/2, -y+1/2, -z'
'x+1/2, -y+1/2, z-1/2'

loop_
_atom_site_label
_atom_site_type_symbol
_atom_site_fract_x
_atom_site_fract_y
_atom_site_fract_z
_atom_site_U_iso_or_equiv
_atom_site_adp_type
_atom_site_occupancy
_atom_site_site_symmetry_order
_atom_site_calc_flag
_atom_site_refinement_flags_posn
_atom_site_refinement_flags_adp
_atom_site_refinement_flags_occupancy
_atom_site_disorder_assembly
_atom_site_disorder_group
C1 C 0.3568(3) 0.7847(6) 0.7262(5) 0.073(3) Uani 1 1 d . . . . .
C2 C 0.3755(2) 0.7219(4) 0.7144(5) 0.058(3) Uani 1 1 d . . . . .
C3 C 0.3884(2) 0.7166(5) 0.6576(5) 0.057(2) Uani 1 1 d . . . . .
H3 H 0.385739 0.752849 0.628229 0.068 Uiso 1 1 calc R U . . .
C4 C 0.4050(2) 0.6583(4) 0.6443(4) 0.055(2) Uani 1 1 d . . . . .
H4 H 0.413454 0.654923 0.605562 0.066 Uiso 1 1 calc R U . . .
C5 C 0.40963(18) 0.6028(4) 0.6891(4) 0.042(2) Uani 1 1 d . . . . .
C6 C 0.39744(17) 0.6091(4) 0.7487(4) 0.044(2) Uani 1 1 d . . . . .
C7 C 0.37969(18) 0.6690(4) 0.7606(4) 0.051(2) Uani 1 1 d . . . . .
H7 H 0.370826 0.673458 0.798761 0.062 Uiso 1 1 calc R U . . .
C8 C 0.42894(19) 0.5439(4) 0.6819(4) 0.044(2) Uani 1 1 d . . . . .
C9 C 0.4419(2) 0.5160(5) 0.6260(4) 0.054(2) Uani 1 1 d . . . . .
C10 C 0.4304(3) 0.5317(5) 0.5649(4) 0.079(4) Uani 1 1 d . . . . .
H10 H 0.413986 0.560134 0.558447 0.094 Uiso 1 1 calc R U . . .
C11 C 0.4454(3) 0.5020(6) 0.5148(4) 0.087(4) Uani 1 1 d . . . . .
H11 H 0.438749 0.511640 0.474162 0.104 Uiso 1 1 calc R U . . .
C12 C 0.4701(3) 0.4582(6) 0.5242(5) 0.084(4) Uani 1 1 d . . . . .
H12 H 0.479551 0.440132 0.489833 0.101 Uiso 1 1 calc R U . . .
C13 C 0.4803(3) 0.4421(6) 0.5822(4) 0.076(3) Uani 1 1 d . . . . .
H13 H 0.496772 0.413417 0.588147 0.091 Uiso 1 1 calc R U . . .
C14 C 0.4657(2) 0.4693(5) 0.6337(4) 0.054(2) Uani 1 1 d . . . . .
C15 C 0.4604(2) 0.4664(4) 0.7380(4) 0.050(2) Uani 1 1 d . . . . .
H15 H 0.465854 0.447478 0.776761 0.060 Uiso 1 1 calc R U . . .
C16 C 0.51024(18) 0.6915(4) 0.8592(4) 0.044(2) Uani 1 1 d . . . . .
C17 C 0.48054(16) 0.6721(4) 0.8750(3) 0.0355(18) Uani 1 1 d . . . . .
C18 C 0.46479(16) 0.6216(3) 0.8406(3) 0.0328(17) Uani 1 1 d . . . . .
H18 H 0.473258 0.600169 0.806568 0.039 Uiso 1 1 calc R U . . .
C19 C 0.43610(17) 0.6018(3) 0.8559(3) 0.0341(18) Uani 1 1 d . . . . .
C20 C 0.42477(17) 0.6339(4) 0.9095(3) 0.0363(18) Uani 1 1 d . . . . .
C21 C 0.43969(19) 0.6892(4) 0.9411(4) 0.054(2) Uani 1 1 d . . . . .
H21 H 0.430888 0.713718 0.973152 0.065 Uiso 1 1 calc R U . . .
C22 C 0.46782(18) 0.7074(4) 0.9243(4) 0.047(2) Uani 1 1 d . . . . .
H22 H 0.478039 0.743005 0.946040 0.056 Uiso 1 1 calc R U . . .
C23 C 0.39616(17) 0.6062(4) 0.9259(4) 0.0398(19) Uani 1 1 d . . . . .
C24 C 0.38060(18) 0.6151(4) 0.9828(4) 0.047(2) Uani 1 1 d . . . . .
C25 C 0.3917(2) 0.6493(5) 1.0375(4) 0.069(3) Uani 1 1 d . . . . .
H25 H 0.410192 0.669569 1.037761 0.083 Uiso 1 1 calc R U . . .
C26 C 0.3756(2) 0.6530(6) 1.0904(5) 0.084(4) Uani 1 1 d . . . . .
H26 H 0.382860 0.677605 1.125353 0.100 Uiso 1 1 calc R U . . .
C27 C 0.3487(2) 0.6202(5) 1.0917(5) 0.079(3) Uani 1 1 d . . . . .
H27 H 0.338103 0.622302 1.127863 0.094 Uiso 1 1 calc R U . . .
C28 C 0.3375(2) 0.5850(5) 1.0409(5) 0.066(3) Uani 1 1 d . . . . .
H28 H 0.319309 0.563523 1.042688 0.080 Uiso 1 1 calc R U . . .
C29 C 0.35297(18) 0.5806(4) 0.9857(4) 0.050(2) Uani 1 1 d . . . . .
C30 C 0.35723(19) 0.5349(4) 0.8882(4) 0.049(2) Uani 1 1 d . . . . .
H30 H 0.349359 0.507448 0.855625 0.059 Uiso 1 1 calc R U . . .
C31 C 0.30461(16) 0.1076(4) 0.7539(3) 0.0333(17) Uani 1 1 d . . . . .
C32 C 0.32787(16) 0.1623(4) 0.7726(3) 0.0324(17) Uani 1 1 d . . . . .
C33 C 0.32958(18) 0.2293(4) 0.7430(3) 0.041(2) Uani 1 1 d . . . . .
H33 H 0.316197 0.239570 0.710657 0.050 Uiso 1 1 calc R U . . .
C34 C 0.35026(19) 0.2810(4) 0.7595(3) 0.046(2) Uani 1 1 d . . . . .
H34 H 0.350768 0.324798 0.738861 0.056 Uiso 1 1 calc R U . . .
C35 C 0.36997(17) 0.2651(4) 0.8075(3) 0.0359(18) Uani 1 1 d . . . . .
C36 C 0.36927(18) 0.1979(4) 0.8376(3) 0.0360(19) Uani 1 1 d . . . . .
C37 C 0.34824(16) 0.1483(4) 0.8204(3) 0.0334(17) Uani 1 1 d . . . . .
H37 H 0.347711 0.104572 0.841137 0.040 Uiso 1 1 calc R U . . .
C38 C 0.39230(18) 0.1967(4) 0.8858(3) 0.040(2) Uani 1 1 d . . . . .
C39 C 0.40132(19) 0.1442(4) 0.9283(4) 0.049(2) Uani 1 1 d . . . . .
H39 H 0.391674 0.100407 0.928224 0.059 Uiso 1 1 calc R U . . .
C40 C 0.4242(2) 0.1554(4) 0.9705(4) 0.053(2) Uani 1 1 d . . . . .
C41 C 0.4381(2) 0.2215(4) 0.9679(4) 0.075(3) Uani 1 1 d . . . . .
H41 H 0.453550 0.230232 0.996081 0.090 Uiso 1 1 calc R U . . .
C42 C 0.4303(2) 0.2755(5) 0.9254(4) 0.075(3) Uani 1 1 d . . . . .
H42 H 0.440458 0.318629 0.924713 0.090 Uiso 1 1 calc R U . . .
C43 C 0.40696(19) 0.2628(4) 0.8844(4) 0.048(2) Uani 1 1 d . . . . .
C44 C 0.39875(18) 0.3780(4) 0.8259(3) 0.041(2) Uani 1 1 d . . . . .
C45 C 0.4338(2) 0.0967(4) 1.0172(4) 0.061(3) Uani 1 1 d . . . . .
C46 C 0.4502(3) 0.0417(5) 0.9788(6) 0.094(4) Uani 1 1 d . . . . .
H46A H 0.465553 0.065289 0.957438 0.141 Uiso 1 1 calc R U . . .
H46B H 0.437024 0.019780 0.948893 0.141 Uiso 1 1 calc R U . . .
H46C H 0.458423 0.005665 1.006113 0.141 Uiso 1 1 calc R U . . .
C47 C 0.4081(2) 0.0612(5) 1.0463(5) 0.077(3) Uani 1 1 d . . . . .
H47A H 0.414836 0.024058 1.074218 0.115 Uiso 1 1 calc R U . . .
H47B H 0.395618 0.040784 1.014134 0.115 Uiso 1 1 calc R U . . .
H47C H 0.397421 0.096181 1.069115 0.115 Uiso 1 1 calc R U . . .
C48 C 0.4534(3) 0.1262(5) 1.0694(5) 0.105(5) Uani 1 1 d . . . . .
H48A H 0.471001 0.144377 1.052419 0.158 Uiso 1 1 calc R U . . .
H48B H 0.458122 0.088666 1.098734 0.158 Uiso 1 1 calc R U . . .
H48C H 0.443557 0.164175 1.090274 0.158 Uiso 1 1 calc R U . . .
C49 C 0.28456(19) 0.0974(5) 0.8095(4) 0.053(2) Uani 1 1 d . . . . .
H49A H 0.296197 0.088647 0.846788 0.079 Uiso 1 1 calc R U . . .
H49B H 0.271881 0.057296 0.801521 0.079 Uiso 1 1 calc R U . . .
H49C H 0.273128 0.139879 0.814810 0.079 Uiso 1 1 calc R U . . .
C50 C 0.31884(18) 0.0355(3) 0.7384(4) 0.0407(19) Uani 1 1 d . . . . .
H50A H 0.332081 0.042093 0.705233 0.061 Uiso 1 1 calc R U . . .
H50B H 0.304045 0.001746 0.725614 0.061 Uiso 1 1 calc R U . . .
H50C H 0.329285 0.017641 0.774732 0.061 Uiso 1 1 calc R U . . .
C51 C 0.28521(16) 0.1318(4) 0.6984(3) 0.0355(18) Uani 1 1 d . . . . .
H51A H 0.275899 0.176221 0.708436 0.053 Uiso 1 1 calc R U . . .
H51B H 0.270673 0.096001 0.689413 0.053 Uiso 1 1 calc R U . . .
H51C H 0.296874 0.138477 0.662583 0.053 Uiso 1 1 calc R U . . .
C52 C 0.2501(3) 0.6483(6) 0.2600(5) 0.076(3) Uani 1 1 d . . . . .
C53 C 0.2555(2) 0.5931(5) 0.3077(4) 0.049(2) Uani 1 1 d . . . . .
C54 C 0.2771(2) 0.5411(5) 0.3004(4) 0.060(3) Uani 1 1 d . . . . .
H54 H 0.289277 0.543851 0.266809 0.072 Uiso 1 1 calc R U . . .
C55 C 0.28038(19) 0.4861(5) 0.3425(4) 0.054(2) Uani 1 1 d . . . . .
H55 H 0.294656 0.451618 0.337063 0.065 Uiso 1 1 calc R U . . .
C56 C 0.26205(16) 0.4817(4) 0.3944(4) 0.040(2) Uani 1 1 d . . . . .
C57 C 0.24202(16) 0.5383(4) 0.4057(3) 0.0335(18) Uani 1 1 d . . . . .
C58 C 0.23908(17) 0.5923(4) 0.3613(3) 0.0374(18) Uani 1 1 d . . . . .
H58 H 0.225781 0.628997 0.367392 0.045 Uiso 1 1 calc R U . . .
C59 C 0.26244(16) 0.4231(4) 0.4393(4) 0.043(2) Uani 1 1 d . . . . .
C60 C 0.27799(19) 0.3568(4) 0.4385(5) 0.061(3) Uani 1 1 d . . . . .
C61 C 0.2906(2) 0.3266(5) 0.3855(7) 0.091(4) Uani 1 1 d . . . . .
H61 H 0.288089 0.348624 0.346790 0.110 Uiso 1 1 calc R U . . .
C62 C 0.3070(3) 0.2637(6) 0.3911(9) 0.114(6) Uani 1 1 d . . . . .
H62 H 0.315252 0.243973 0.355992 0.137 Uiso 1 1 calc R U . . .
C63 C 0.3109(3) 0.2307(7) 0.4485(11) 0.144(8) Uani 1 1 d . . . . .
H63 H 0.323241 0.191194 0.451971 0.173 Uiso 1 1 calc R U . . .
C64 C 0.2971(2) 0.2547(5) 0.5013(8) 0.112(5) Uani 1 1 d . . . . .
H64 H 0.299116 0.230812 0.539287 0.134 Uiso 1 1 calc R U . . .
C65 C 0.2797(2) 0.3178(5) 0.4943(7) 0.078(3) Uani 1 1 d . . . . .
C66 C 0.24729(19) 0.3911(4) 0.5393(5) 0.057(2) Uani 1 1 d . . . . .
H66 H 0.235125 0.400522 0.572095 0.069 Uiso 1 1 calc R U . . .
C67 C 0.3136(2) 0.5846(5) 0.6447(4) 0.058(2) Uani 1 1 d . . . . .
C68 C 0.28753(17) 0.6105(4) 0.6068(4) 0.042(2) Uani 1 1 d . . . . .
C69 C 0.28051(19) 0.6840(4) 0.6080(4) 0.046(2) Uani 1 1 d . . . . .
H69 H 0.292696 0.716621 0.628702 0.055 Uiso 1 1 calc R U . . .
C70 C 0.25538(19) 0.7063(4) 0.5780(3) 0.041(2) Uani 1 1 d . . . . .
H70 H 0.250468 0.754597 0.578805 0.050 Uiso 1 1 calc R U . . .
C71 C 0.23668(17) 0.6576(4) 0.5457(3) 0.0329(18) Uani 1 1 d . . . . .
C72 C 0.24568(16) 0.5859(4) 0.5381(3) 0.0318(17) Uani 1 1 d . . . . .
C73 C 0.27118(17) 0.5635(4) 0.5700(3) 0.0400(19) Uani 1 1 d . . . . .
H73 H 0.277248 0.516194 0.566354 0.048 Uiso 1 1 calc R U . . .
C74 C 0.20816(16) 0.6748(4) 0.5191(3) 0.0314(17) Uani 1 1 d . . . . .
C75 C 0.19009(17) 0.7353(4) 0.5291(3) 0.0353(18) Uani 1 1 d . . . . .
C76 C 0.1963(2) 0.7890(4) 0.5759(4) 0.056(2) Uani 1 1 d . . . . .
H76 H 0.212681 0.784830 0.602305 0.067 Uiso 1 1 calc R U . . .
C77 C 0.1782(2) 0.8453(5) 0.5814(5) 0.077(3) Uani 1 1 d . . . . .
H77 H 0.182828 0.880424 0.610854 0.093 Uiso 1 1 calc R U . . .
C78 C 0.1522(2) 0.8530(5) 0.5441(4) 0.067(3) Uani 1 1 d . . . . .
H78 H 0.140611 0.893536 0.547331 0.081 Uiso 1 1 calc R U . . .
C79 C 0.1448(2) 0.7996(5) 0.5035(4) 0.060(3) Uani 1 1 d . . . . .
H79 H 0.127162 0.801898 0.481071 0.072 Uiso 1 1 calc R U . . .
C80 C 0.16358(19) 0.7407(4) 0.4947(4) 0.046(2) Uani 1 1 d . . . . .
C81 C 0.17146(19) 0.6330(4) 0.4491(4) 0.047(2) Uani 1 1 d . . . . .
H81 H 0.165136 0.596876 0.421979 0.056 Uiso 1 1 calc R U . . .
C82 C 0.0572(5) 0.2820(15) 0.2769(10) 0.097(8) Uani 0.560(17) 1 d . U P A 1
H82A H 0.066838 0.323127 0.260259 0.145 Uiso 0.560(17) 1 calc R U P A 1
H82B H 0.069810 0.241112 0.275025 0.145 Uiso 0.560(17) 1 calc R U P A 1
H82C H 0.039617 0.272841 0.252806 0.145 Uiso 0.560(17) 1 calc R U P A 1
C83 C 0.0353(5) 0.2329(13) 0.3685(10) 0.092(8) Uani 0.560(17) 1 d . U P A 1
H83A H 0.030996 0.243789 0.410971 0.137 Uiso 0.560(17) 1 calc R U P A 1
H83B H 0.017490 0.223332 0.345208 0.137 Uiso 0.560(17) 1 calc R U P A 1
H83C H 0.047683 0.191602 0.367428 0.137 Uiso 0.560(17) 1 calc R U P A 1
C84 C 0.0255(4) 0.3569(11) 0.3370(10) 0.087(8) Uani 0.560(17) 1 d . U P A 1
H84A H 0.019891 0.368499 0.378454 0.131 Uiso 0.560(17) 1 calc R U P A 1
H84B H 0.033067 0.398920 0.317390 0.131 Uiso 0.560(17) 1 calc R U P A 1
H84C H 0.008908 0.339647 0.313110 0.131 Uiso 0.560(17) 1 calc R U P A 1
C85 C 0.0527(3) 0.3348(7) 0.7268(6) 0.108(4) Uani 1 1 d . U . . .
H85A H 0.033430 0.327984 0.741760 0.162 Uiso 1 1 calc R U . . .
H85B H 0.066720 0.326898 0.760294 0.162 Uiso 1 1 calc R U . . .
H85C H 0.056000 0.301415 0.693705 0.162 Uiso 1 1 calc R U . . .
C86 C 0.0266(3) 0.4310(9) 0.6740(6) 0.147(6) Uani 1 1 d . U . . .
H86A H 0.022999 0.405017 0.635855 0.221 Uiso 1 1 calc R U . . .
H86B H 0.027167 0.481399 0.665293 0.221 Uiso 1 1 calc R U . . .
H86C H 0.011330 0.421233 0.702242 0.221 Uiso 1 1 calc R U . . .
C87 C 0.0635(3) 0.4570(7) 0.7599(6) 0.120(5) Uani 1 1 d . U . . .
H87A H 0.047771 0.457463 0.788110 0.180 Uiso 1 1 calc R U . . .
H87B H 0.066950 0.504769 0.745231 0.180 Uiso 1 1 calc R U . . .
H87C H 0.080787 0.439218 0.781096 0.180 Uiso 1 1 calc R U . . .
C88 C 0.0504(2) 0.2955(5) 0.3402(5) 0.063(3) Uani 1 1 d . . . . .
C89 C 0.07520(18) 0.3225(4) 0.3827(4) 0.045(2) Uani 1 1 d . . . . .
C90 C 0.10282(19) 0.3363(4) 0.3616(4) 0.049(2) Uani 1 1 d . . . . .
H90 H 0.106469 0.326009 0.320158 0.059 Uiso 1 1 calc R U . . .
C91 C 0.12515(18) 0.3643(4) 0.3985(4) 0.045(2) Uani 1 1 d . . . . .
H91 H 0.143296 0.372494 0.381906 0.053 Uiso 1 1 calc R U . . .
C92 C 0.12039(16) 0.3803(4) 0.4604(3) 0.0347(18) Uani 1 1 d . . . . .
C93 C 0.09300(16) 0.3640(4) 0.4844(4) 0.0356(18) Uani 1 1 d . . . . .
C94 C 0.07031(18) 0.3369(4) 0.4457(4) 0.044(2) Uani 1 1 d . . . . .
H94 H 0.052089 0.328560 0.461760 0.052 Uiso 1 1 calc R U . . .
C95 C 0.09391(16) 0.3844(3) 0.5500(3) 0.0329(17) Uani 1 1 d . . . . .
C96 C 0.07306(17) 0.3828(4) 0.5948(4) 0.043(2) Uani 1 1 d . . . . .
H96 H 0.054783 0.363658 0.585091 0.051 Uiso 1 1 calc R U . . .
C97 C 0.07913(17) 0.4094(4) 0.6540(4) 0.046(2) Uani 1 1 d . . . . .
C98 C 0.10677(18) 0.4373(4) 0.6675(4) 0.044(2) Uani 1 1 d . . . . .
H98 H 0.110947 0.455411 0.707206 0.053 Uiso 1 1 calc R U . . .
C99 C 0.12794(17) 0.4389(4) 0.6243(3) 0.0411(19) Uani 1 1 d . . . . .
H99 H 0.146406 0.456587 0.634567 0.049 Uiso 1 1 calc R U . . .
C100 C 0.12111(16) 0.4133(3) 0.5639(3) 0.0315(17) Uani 1 1 d . . . . .
C101 C 0.16430(16) 0.4469(4) 0.5019(3) 0.0316(17) Uani 1 1 d . . . . .
C102 C 0.0555(2) 0.4076(6) 0.7035(5) 0.072(3) Uani 1 1 d . . . . .
F1 F 0.52095(10) 0.6533(3) 0.8124(2) 0.0582(13) Uani 1 1 d . . . . .
F2 F 0.52925(11) 0.6825(3) 0.9076(2) 0.0707(15) Uani 1 1 d . . . . .
F3 F 0.51304(11) 0.7605(2) 0.8430(3) 0.0702(16) Uani 1 1 d . . . . .
F4 F 0.35505(14) 0.8001(3) 0.7882(3) 0.0903(19) Uani 1 1 d . . . . .
F5 F 0.36665(15) 0.8456(3) 0.7004(3) 0.095(2) Uani 1 1 d . . . . .
F6 F 0.32947(14) 0.7769(3) 0.7056(4) 0.118(3) Uani 1 1 d . . . . .
F7 F 0.31232(11) 0.5132(3) 0.6557(2) 0.0681(15) Uani 1 1 d . . . . .
F8 F 0.31487(15) 0.6129(3) 0.7017(3) 0.100(2) Uani 1 1 d . . . . .
F9 F 0.33814(13) 0.5954(4) 0.6190(4) 0.125(3) Uani 1 1 d . . . . .
F10 F 0.2283(2) 0.6326(5) 0.2225(4) 0.157(4) Uani 1 1 d . . . . .
F11 F 0.2709(2) 0.6541(5) 0.2200(4) 0.148(4) Uani 1 1 d . . . . .
F12 F 0.2459(2) 0.7118(4) 0.2809(3) 0.159(4) Uani 1 1 d . . . . .
Ir1 Ir 0.41046(2) 0.53182(2) 0.81011(2) 0.03611(11) Uani 1 1 d . . . . .
Ir2 Ir 0.21877(2) 0.52494(2) 0.48338(2) 0.02943(10) Uani 1 1 d . . . . .
N1 N 0.38477(14) 0.5618(3) 0.8809(3) 0.0409(16) Uani 1 1 d . . . . .
N2 N 0.34114(16) 0.5441(4) 0.9362(4) 0.057(2) Uani 1 1 d . . . . .
N3 N 0.43671(15) 0.5119(3) 0.7366(3) 0.0391(16) Uani 1 1 d . . . . .
N4 N 0.47592(17) 0.4471(4) 0.6915(3) 0.0544(19) Uani 1 1 d . . . . .
N5 N 0.39315(15) 0.3076(3) 0.8371(3) 0.0436(17) Uani 1 1 d . . . . .
N6 N 0.24552(13) 0.4368(3) 0.4881(3) 0.0364(15) Uani 1 1 d . . . . .
N7 N 0.26472(18) 0.3358(4) 0.5451(5) 0.075(3) Uani 1 1 d . . . . .
N8 N 0.19747(13) 0.6216(3) 0.4809(3) 0.0330(14) Uani 1 1 d . . . . .
N9 N 0.15462(16) 0.6892(4) 0.4528(3) 0.057(2) Uani 1 1 d . . . . .
N10 N 0.13819(12) 0.4124(3) 0.5091(3) 0.0310(14) Uani 1 1 d . . . . .
S1 S 0.38068(5) 0.42993(10) 0.77191(9) 0.0442(5) Uani 1 1 d . . . . .
S2 S 0.42461(5) 0.42519(10) 0.86785(9) 0.0450(5) Uani 1 1 d . . . . .
S3 S 0.18051(4) 0.45417(10) 0.43140(8) 0.0356(4) Uani 1 1 d . . . . .
S4 S 0.18413(4) 0.48657(10) 0.56076(8) 0.0354(4) Uani 1 1 d . . . . .
C82' C 0.0626(5) 0.2215(13) 0.3070(11) 0.075(8) Uani 0.440(17) 1 d . U P A 2
H82D H 0.066136 0.185503 0.338400 0.112 Uiso 0.440(17) 1 calc R U P A 2
H82E H 0.048393 0.204324 0.276795 0.112 Uiso 0.440(17) 1 calc R U P A 2
H82F H 0.080430 0.231924 0.286767 0.112 Uiso 0.440(17) 1 calc R U P A 2
C84' C 0.0456(7) 0.3481(16) 0.2862(14) 0.096(10) Uani 0.440(17) 1 d . U P A 2
H84D H 0.029990 0.331434 0.259182 0.144 Uiso 0.440(17) 1 calc R U P A 2
H84E H 0.040843 0.394417 0.302439 0.144 Uiso 0.440(17) 1 calc R U P A 2
H84F H 0.063120 0.351499 0.263192 0.144 Uiso 0.440(17) 1 calc R U P A 2
C83' C 0.0224(6) 0.2789(17) 0.3706(13) 0.086(9) Uani 0.440(17) 1 d . U P A 2
H83D H 0.026046 0.245798 0.404299 0.129 Uiso 0.440(17) 1 calc R U P A 2
H83E H 0.014300 0.322287 0.386628 0.129 Uiso 0.440(17) 1 calc R U P A 2
H83F H 0.009011 0.257980 0.340554 0.129 Uiso 0.440(17) 1 calc R U P A 2

loop_
_atom_site_aniso_label
_atom_site_aniso_U_11
_atom_site_aniso_U_22
_atom_site_aniso_U_33
_atom_site_aniso_U_23
_atom_site_aniso_U_13
_atom_site_aniso_U_12
C1 0.081(8) 0.063(7) 0.073(7) -0.008(5) -0.023(6) -0.028(6)
C2 0.053(6) 0.030(5) 0.088(7) 0.002(4) -0.042(5) -0.005(4)
C3 0.051(6) 0.051(6) 0.066(6) 0.013(5) -0.034(5) -0.013(5)
C4 0.054(6) 0.049(5) 0.060(6) 0.010(4) -0.029(5) -0.013(5)
C5 0.043(5) 0.038(4) 0.043(5) 0.010(4) -0.021(4) -0.019(4)
C6 0.040(5) 0.022(4) 0.067(6) 0.007(4) -0.032(4) -0.011(4)
C7 0.041(5) 0.046(5) 0.065(6) 0.000(4) -0.025(4) -0.013(4)
C8 0.052(6) 0.041(5) 0.037(5) 0.010(4) -0.025(4) -0.024(4)
C9 0.073(7) 0.052(5) 0.037(5) 0.004(4) -0.014(5) -0.034(5)
C10 0.121(10) 0.069(7) 0.044(6) 0.013(5) -0.021(6) -0.048(6)
C11 0.159(13) 0.063(7) 0.036(6) 0.008(5) -0.020(7) -0.030(8)
C12 0.122(11) 0.070(7) 0.061(7) -0.002(6) 0.009(7) -0.033(8)
C13 0.104(9) 0.082(7) 0.043(6) -0.015(5) 0.010(6) -0.027(7)
C14 0.061(6) 0.050(5) 0.050(5) -0.003(4) -0.008(5) -0.022(5)
C15 0.066(6) 0.040(5) 0.043(5) 0.001(4) -0.010(5) -0.010(5)
C16 0.033(5) 0.037(5) 0.062(6) -0.011(4) -0.009(4) -0.004(4)
C17 0.033(5) 0.030(4) 0.043(4) 0.000(3) -0.008(4) -0.004(3)
C18 0.039(5) 0.023(4) 0.035(4) 0.001(3) -0.010(4) -0.004(3)
C19 0.047(5) 0.019(4) 0.034(4) 0.006(3) -0.016(4) -0.013(3)
C20 0.038(5) 0.028(4) 0.043(4) 0.000(3) -0.006(4) -0.010(3)
C21 0.053(6) 0.051(5) 0.058(6) -0.024(4) 0.004(5) -0.014(5)
C22 0.048(6) 0.039(5) 0.054(5) -0.015(4) 0.002(4) -0.018(4)
C23 0.041(5) 0.026(4) 0.051(5) 0.008(3) -0.015(4) -0.013(4)
C24 0.045(5) 0.040(5) 0.057(5) 0.006(4) 0.004(4) -0.009(4)
C25 0.071(7) 0.076(7) 0.060(6) -0.022(5) 0.006(6) -0.040(6)
C26 0.084(8) 0.102(9) 0.066(7) -0.026(6) 0.018(6) -0.038(7)
C27 0.087(9) 0.073(7) 0.077(8) -0.006(6) 0.030(7) -0.022(6)
C28 0.046(6) 0.081(7) 0.073(7) -0.003(6) 0.002(5) -0.016(5)
C29 0.036(5) 0.045(5) 0.069(6) 0.002(4) -0.004(5) -0.007(4)
C30 0.044(5) 0.040(5) 0.062(6) 0.000(4) -0.005(5) -0.014(4)
C31 0.037(5) 0.035(4) 0.028(4) -0.004(3) -0.007(3) -0.009(3)
C32 0.042(5) 0.033(4) 0.022(4) -0.005(3) -0.007(3) -0.009(3)
C33 0.057(6) 0.031(4) 0.035(4) 0.001(3) -0.023(4) -0.004(4)
C34 0.062(6) 0.036(4) 0.040(5) 0.008(3) -0.020(4) -0.018(4)
C35 0.043(5) 0.026(4) 0.038(4) 0.003(3) -0.015(4) -0.013(4)
C36 0.054(5) 0.024(4) 0.029(4) -0.001(3) -0.018(4) -0.010(4)
C37 0.041(5) 0.026(4) 0.033(4) 0.002(3) -0.009(4) -0.016(3)
C38 0.051(5) 0.029(4) 0.038(4) 0.004(3) -0.023(4) -0.014(4)
C39 0.066(6) 0.031(4) 0.049(5) 0.005(4) -0.027(4) -0.020(4)
C40 0.071(7) 0.031(4) 0.055(5) 0.005(4) -0.037(5) -0.016(4)
C41 0.097(8) 0.043(5) 0.080(7) 0.013(5) -0.066(6) -0.029(5)
C42 0.096(8) 0.045(5) 0.080(7) 0.020(5) -0.063(6) -0.042(5)
C43 0.062(6) 0.030(4) 0.050(5) 0.009(3) -0.031(4) -0.018(4)
C44 0.053(5) 0.029(4) 0.040(4) -0.002(3) -0.029(4) -0.013(4)
C45 0.079(7) 0.035(5) 0.066(6) 0.005(4) -0.044(5) -0.009(5)
C46 0.114(11) 0.056(7) 0.109(10) 0.020(6) -0.032(8) 0.002(7)
C47 0.104(9) 0.052(6) 0.072(7) 0.026(5) -0.038(6) -0.011(6)
C48 0.152(12) 0.063(7) 0.095(8) 0.032(6) -0.085(8) -0.033(7)
C49 0.060(6) 0.063(6) 0.036(4) -0.006(4) 0.009(4) -0.013(5)
C50 0.046(5) 0.030(4) 0.045(5) -0.004(3) -0.012(4) -0.006(4)
C51 0.032(4) 0.040(4) 0.034(4) -0.014(3) -0.011(3) 0.000(4)
C52 0.113(10) 0.071(7) 0.043(6) 0.001(5) -0.004(6) -0.047(7)
C53 0.058(6) 0.048(5) 0.040(5) -0.015(4) 0.002(4) -0.026(5)
C54 0.064(7) 0.073(7) 0.043(5) -0.014(5) 0.007(5) -0.028(6)
C55 0.034(5) 0.060(6) 0.067(6) -0.028(5) 0.004(5) -0.011(4)
C56 0.024(4) 0.046(5) 0.052(5) -0.023(4) 0.003(4) -0.015(4)
C57 0.031(4) 0.046(5) 0.024(4) -0.012(3) 0.000(3) -0.010(4)
C58 0.036(5) 0.035(4) 0.040(4) -0.011(3) -0.005(4) -0.012(4)
C59 0.026(4) 0.042(5) 0.059(5) -0.008(4) -0.002(4) -0.007(4)
C60 0.036(5) 0.033(5) 0.114(9) -0.010(5) 0.006(6) 0.007(4)
C61 0.069(8) 0.047(6) 0.160(12) -0.018(7) 0.024(8) 0.005(6)
C62 0.078(9) 0.038(7) 0.230(19) -0.023(8) 0.040(11) 0.020(6)
C63 0.072(10) 0.045(8) 0.32(3) 0.025(11) 0.032(13) 0.031(7)
C64 0.047(7) 0.037(6) 0.250(18) 0.011(8) -0.026(9) 0.011(5)
C65 0.041(6) 0.042(6) 0.151(12) 0.000(7) -0.014(7) -0.001(5)
C66 0.044(6) 0.039(5) 0.088(7) 0.010(5) -0.009(5) -0.001(4)
C67 0.051(6) 0.052(6) 0.071(6) -0.003(5) -0.026(5) -0.005(5)
C68 0.036(5) 0.049(5) 0.042(5) 0.001(4) -0.002(4) -0.007(4)
C69 0.050(6) 0.048(5) 0.040(5) 0.002(4) -0.006(4) -0.018(4)
C70 0.056(6) 0.031(4) 0.037(4) -0.001(3) -0.002(4) -0.012(4)
C71 0.044(5) 0.034(4) 0.021(4) 0.000(3) 0.010(3) -0.005(4)
C72 0.036(5) 0.028(4) 0.031(4) -0.001(3) 0.001(3) -0.008(3)
C73 0.031(5) 0.041(4) 0.047(5) -0.006(4) -0.005(4) -0.007(4)
C74 0.034(5) 0.033(4) 0.027(4) 0.004(3) -0.001(3) -0.008(3)
C75 0.041(5) 0.031(4) 0.033(4) 0.003(3) -0.002(4) -0.004(4)
C76 0.061(6) 0.051(5) 0.055(6) -0.016(4) -0.007(5) 0.006(5)
C77 0.096(9) 0.044(6) 0.091(8) -0.031(5) -0.019(7) 0.026(6)
C78 0.078(8) 0.058(6) 0.066(6) -0.016(5) -0.003(6) 0.028(6)
C79 0.059(6) 0.055(6) 0.065(6) -0.005(5) -0.015(5) 0.022(5)
C80 0.059(6) 0.039(5) 0.039(5) 0.000(4) -0.009(4) 0.009(4)
C81 0.061(6) 0.039(5) 0.040(5) -0.001(3) -0.017(4) 0.000(4)
C82 0.080(13) 0.127(17) 0.081(13) -0.017(12) -0.030(11) -0.026(12)
C83 0.090(15) 0.090(14) 0.092(13) 0.006(11) -0.040(11) -0.043(12)
C84 0.073(13) 0.099(13) 0.085(13) -0.003(10) -0.046(11) 0.005(11)
C85 0.105(9) 0.136(10) 0.085(8) 0.028(7) 0.036(7) -0.024(8)
C86 0.085(9) 0.263(15) 0.097(9) 0.045(10) 0.042(8) 0.090(10)
C87 0.113(10) 0.148(10) 0.105(9) -0.033(8) 0.071(8) -0.027(8)
C88 0.059(7) 0.060(6) 0.068(7) 0.003(5) -0.030(5) -0.018(5)
C89 0.045(5) 0.037(4) 0.051(5) -0.001(4) -0.016(4) -0.008(4)
C90 0.051(6) 0.046(5) 0.049(5) -0.014(4) -0.005(4) -0.005(4)
C91 0.040(5) 0.045(5) 0.049(5) -0.015(4) 0.002(4) -0.011(4)
C92 0.034(5) 0.029(4) 0.040(4) 0.000(3) -0.004(4) -0.004(3)
C93 0.031(5) 0.024(4) 0.051(5) 0.002(3) -0.008(4) -0.001(3)
C94 0.032(5) 0.032(4) 0.065(6) 0.004(4) -0.011(4) -0.006(4)
C95 0.034(5) 0.025(4) 0.040(4) 0.005(3) 0.003(4) 0.005(3)
C96 0.026(5) 0.045(5) 0.057(5) 0.006(4) -0.003(4) -0.002(4)
C97 0.032(5) 0.057(5) 0.050(5) 0.013(4) 0.014(4) 0.004(4)
C98 0.047(5) 0.051(5) 0.034(4) 0.003(4) 0.006(4) 0.001(4)
C99 0.038(5) 0.048(5) 0.038(4) 0.001(4) 0.003(4) -0.012(4)
C100 0.035(5) 0.024(4) 0.035(4) 0.000(3) -0.001(3) 0.001(3)
C101 0.036(5) 0.029(4) 0.030(4) -0.004(3) 0.002(3) 0.003(3)
C102 0.047(6) 0.107(8) 0.062(6) 0.013(6) 0.014(5) -0.012(6)
F1 0.037(3) 0.074(3) 0.064(3) -0.022(3) 0.003(2) -0.012(3)
F2 0.046(3) 0.096(4) 0.069(4) -0.018(3) -0.015(3) -0.008(3)
F3 0.053(3) 0.043(3) 0.116(5) 0.001(3) 0.015(3) -0.014(3)
F4 0.099(5) 0.069(4) 0.102(5) 0.001(3) -0.004(4) 0.015(4)
F5 0.129(6) 0.040(3) 0.113(5) 0.014(3) -0.022(4) -0.001(3)
F6 0.061(4) 0.076(4) 0.211(8) -0.034(5) -0.062(5) 0.015(3)
F7 0.057(4) 0.061(4) 0.084(4) -0.001(3) -0.025(3) 0.000(3)
F8 0.125(6) 0.081(4) 0.089(4) -0.021(3) -0.066(4) 0.015(4)
F9 0.038(4) 0.178(7) 0.159(7) 0.090(6) -0.009(4) -0.020(4)
F10 0.180(9) 0.151(7) 0.136(7) 0.087(6) -0.077(7) -0.077(7)
F11 0.174(8) 0.165(8) 0.111(6) 0.050(6) 0.070(6) -0.003(7)
F12 0.348(14) 0.060(4) 0.070(5) 0.011(3) 0.030(6) 0.012(6)
Ir1 0.0424(2) 0.02742(17) 0.03742(18) 0.00374(12) -0.01459(14) -0.01240(14)
Ir2 0.02807(17) 0.02806(16) 0.03203(16) -0.00397(12) -0.00093(12) -0.00379(13)
N1 0.035(4) 0.032(3) 0.055(4) 0.008(3) -0.008(3) -0.018(3)
N2 0.042(5) 0.058(5) 0.070(5) -0.004(4) -0.006(4) -0.021(4)
N3 0.046(4) 0.035(4) 0.035(3) 0.005(3) -0.014(3) -0.015(3)
N4 0.059(5) 0.058(4) 0.047(4) -0.008(4) -0.001(4) -0.007(4)
N5 0.058(5) 0.029(3) 0.042(4) 0.010(3) -0.024(3) -0.019(3)
N6 0.021(3) 0.033(3) 0.054(4) -0.001(3) -0.013(3) -0.004(3)
N7 0.051(5) 0.043(5) 0.131(8) 0.023(5) -0.015(5) 0.001(4)
N8 0.031(4) 0.031(3) 0.036(3) 0.004(3) -0.008(3) 0.001(3)
N9 0.053(5) 0.050(4) 0.067(5) -0.010(4) -0.028(4) 0.014(4)
N10 0.028(3) 0.033(3) 0.032(3) -0.006(3) 0.001(3) -0.004(3)
S1 0.0554(14) 0.0304(11) 0.0451(12) 0.0070(8) -0.0218(10) -0.0132(10)
S2 0.0557(14) 0.0325(11) 0.0450(12) 0.0061(8) -0.0242(10) -0.0194(10)
S3 0.0343(11) 0.0416(11) 0.0311(10) -0.0097(8) 0.0047(8) -0.0075(9)
S4 0.0357(11) 0.0419(11) 0.0281(9) -0.0046(8) -0.0034(8) -0.0120(9)
C82' 0.074(14) 0.072(14) 0.077(14) -0.007(11) -0.022(12) -0.023(12)
C84' 0.091(17) 0.099(16) 0.095(16) 0.023(13) -0.037(14) -0.017(14)
C83' 0.074(16) 0.088(16) 0.095(15) -0.002(13) -0.015(13) -0.007(13)

loop_
_atom_type_symbol
_atom_type_description
_atom_type_scat_dispersion_real
_atom_type_scat_dispersion_imag
_atom_type_scat_source
C C 0.0033 0.0016 'International Tables Vol C Tables 4.2.6.8 and 6.1.1.4'
H H 0.0000 0.0000 'International Tables Vol C Tables 4.2.6.8 and 6.1.1.4'
N N 0.0061 0.0033 'International Tables Vol C Tables 4.2.6.8 and 6.1.1.4'
F F 0.0171 0.0103 'International Tables Vol C Tables 4.2.6.8 and 6.1.1.4'
S S 0.1246 0.1234 'International Tables Vol C Tables 4.2.6.8 and 6.1.1.4'
Ir Ir -1.4442 7.9887 'International Tables Vol C Tables 4.2.6.8 and 6.1.1.4'

loop_
_geom_angle_atom_site_label_1
_geom_angle_atom_site_label_2
_geom_angle_atom_site_label_3
_geom_angle
F6 C1 F5 106.5(9)
F6 C1 F4 105.0(10)
F5 C1 F4 104.7(8)
F6 C1 C2 114.0(8)
F5 C1 C2 113.1(9)
F4 C1 C2 112.8(9)
C3 C2 C7 121.3(9)
C3 C2 C1 118.5(9)
C7 C2 C1 120.2(10)
C4 C3 C2 120.3(8)
C4 C3 H3 119.8
C2 C3 H3 119.8
C3 C4 C5 120.6(9)
C3 C4 H4 119.7
C5 C4 H4 119.7
C6 C5 C8 115.4(7)
C6 C5 C4 119.6(8)
C8 C5 C4 124.5(8)
C7 C6 C5 118.5(7)
C7 C6 Ir1 127.2(7)
C5 C6 Ir1 114.1(6)
C2 C7 C6 119.6(9)
C2 C7 H7 120.2
C6 C7 H7 120.2
N3 C8 C5 113.1(7)
N3 C8 C9 116.9(8)
C5 C8 C9 129.9(7)
C14 C9 C10 119.7(9)
C14 C9 C8 117.8(8)
C10 C9 C8 122.4(10)
C11 C10 C9 116.5(11)
C11 C10 H10 121.8
C9 C10 H10 121.8
C10 C11 C12 122.1(10)
C10 C11 H11 118.9
C12 C11 H11 118.9
C13 C12 C11 121.0(11)
C13 C12 H12 119.5
C11 C12 H12 119.5
C12 C13 C14 118.9(12)
C12 C13 H13 120.6
C14 C13 H13 120.6
N4 C14 C13 116.2(10)
N4 C14 C9 122.1(8)
C13 C14 C9 121.6(9)
N4 C15 N3 127.5(8)
N4 C15 H15 116.2
N3 C15 H15 116.2
F1 C16 F2 105.4(6)
F1 C16 F3 106.1(7)
F2 C16 F3 104.7(6)
F1 C16 C17 114.4(6)
F2 C16 C17 112.2(7)
F3 C16 C17 113.3(7)
C18 C17 C22 120.0(7)
C18 C17 C16 121.3(7)
C22 C17 C16 118.6(7)
C17 C18 C19 121.9(7)
C17 C18 H18 119.1
C19 C18 H18 119.1
C20 C19 C18 116.7(6)
C20 C19 Ir1 116.7(5)
C18 C19 Ir1 126.6(5)
C21 C20 C19 121.2(7)
C21 C20 C23 124.9(7)
C19 C20 C23 113.9(6)
C22 C21 C20 119.8(7)
C22 C21 H21 120.1
C20 C21 H21 120.1
C17 C22 C21 119.9(7)
C17 C22 H22 120.1
C21 C22 H22 120.1
N1 C23 C24 118.5(7)
N1 C23 C20 111.7(7)
C24 C23 C20 129.5(7)
C25 C24 C29 117.5(8)
C25 C24 C23 125.2(8)
C29 C24 C23 117.0(8)
C26 C25 C24 121.1(9)
C26 C25 H25 119.4
C24 C25 H25 119.4
C27 C26 C25 120.1(10)
C27 C26 H26 120.0
C25 C26 H26 120.0
C28 C27 C26 120.8(10)
C28 C27 H27 119.6
C26 C27 H27 119.6
C27 C28 C29 121.1(9)
C27 C28 H28 119.5
C29 C28 H28 119.5
N2 C29 C28 119.2(8)
N2 C29 C24 121.5(8)
C28 C29 C24 119.3(8)
N2 C30 N1 126.5(8)
N2 C30 H30 116.8
N1 C30 H30 116.8
C32 C31 C51 113.1(6)
C32 C31 C50 110.1(6)
C51 C31 C50 109.4(6)
C32 C31 C49 108.2(6)
C51 C31 C49 106.8(6)
C50 C31 C49 109.2(6)
C37 C32 C33 117.0(6)
C37 C32 C31 121.2(6)
C33 C32 C31 121.8(7)
C34 C33 C32 123.4(7)
C34 C33 H33 118.3
C32 C33 H33 118.3
C35 C34 C33 117.8(7)
C35 C34 H34 121.1
C33 C34 H34 121.1
C34 C35 C36 120.5(7)
C34 C35 N5 131.4(6)
C36 C35 N5 108.1(6)
C37 C36 C35 120.0(7)
C37 C36 C38 131.7(6)
C35 C36 C38 108.2(6)
C36 C37 C32 121.3(6)
C36 C37 H37 119.3
C32 C37 H37 119.3
C39 C38 C43 120.0(7)
C39 C38 C36 132.1(7)
C43 C38 C36 107.9(6)
C40 C39 C38 121.8(7)
C40 C39 H39 119.1
C38 C39 H39 119.1
C39 C40 C41 116.7(7)
C39 C40 C45 120.9(7)
C41 C40 C45 122.4(8)
C40 C41 C42 123.9(8)
C40 C41 H41 118.0
C42 C41 H41 118.0
C43 C42 C41 117.8(8)
C43 C42 H42 121.1
C41 C42 H42 121.1
C42 C43 C38 119.8(7)
C42 C43 N5 131.3(7)
C38 C43 N5 108.9(6)
N5 C44 S1 125.3(5)
N5 C44 S2 122.5(5)
S1 C44 S2 112.2(4)
C48 C45 C47 107.9(9)
C48 C45 C46 110.4(9)
C47 C45 C46 109.6(8)
C48 C45 C40 111.9(7)
C47 C45 C40 111.7(8)
C46 C45 C40 105.3(8)
C45 C46 H46A 109.5
C45 C46 H46B 109.5
H46A C46 H46B 109.5
C45 C46 H46C 109.5
H46A C46 H46C 109.5
H46B C46 H46C 109.5
C45 C47 H47A 109.5
C45 C47 H47B 109.5
H47A C47 H47B 109.5
C45 C47 H47C 109.5
H47A C47 H47C 109.5
H47B C47 H47C 109.5
C45 C48 H48A 109.5
C45 C48 H48B 109.5
H48A C48 H48B 109.5
C45 C48 H48C 109.5
H48A C48 H48C 109.5
H48B C48 H48C 109.5
C31 C49 H49A 109.5
C31 C49 H49B 109.5
H49A C49 H49B 109.5
C31 C49 H49C 109.5
H49A C49 H49C 109.5
H49B C49 H49C 109.5
C31 C50 H50A 109.5
C31 C50 H50B 109.5
H50A C50 H50B 109.5
C31 C50 H50C 109.5
H50A C50 H50C 109.5
H50B C50 H50C 109.5
C31 C51 H51A 109.5
C31 C51 H51B 109.5
H51A C51 H51B 109.5
C31 C51 H51C 109.5
H51A C51 H51C 109.5
H51B C51 H51C 109.5
F12 C52 F10 107.6(12)
F12 C52 F11 105.9(9)
F10 C52 F11 100.3(9)
F12 C52 C53 115.4(8)
F10 C52 C53 112.4(8)
F11 C52 C53 113.9(11)
C58 C53 C54 119.2(8)
C58 C53 C52 119.9(9)
C54 C53 C52 120.9(9)
C55 C54 C53 120.6(8)
C55 C54 H54 119.7
C53 C54 H54 119.7
C54 C55 C56 120.2(8)
C54 C55 H55 119.9
C56 C55 H55 119.9
C57 C56 C55 119.6(8)
C57 C56 C59 115.9(7)
C55 C56 C59 124.5(7)
C58 C57 C56 117.9(7)
C58 C57 Ir2 127.7(6)
C56 C57 Ir2 114.3(5)
C57 C58 C53 121.9(7)
C57 C58 H58 119.0
C53 C58 H58 119.0
N6 C59 C60 118.4(8)
N6 C59 C56 112.1(7)
C60 C59 C56 129.6(8)
C65 C60 C61 117.9(10)
C65 C60 C59 116.9(9)
C61 C60 C59 125.1(10)
C62 C61 C60 120.2(13)
C62 C61 H61 119.9
C60 C61 H61 119.9
C61 C62 C63 120.3(14)
C61 C62 H62 119.9
C63 C62 H62 119.9
C64 C63 C62 122.1(12)
C64 C63 H63 119.0
C62 C63 H63 119.0
C63 C64 C65 116.8(15)
C63 C64 H64 121.6
C65 C64 H64 121.6
N7 C65 C60 123.1(9)
N7 C65 C64 114.8(13)
C60 C65 C64 122.1(13)
N7 C66 N6 125.2(9)
N7 C66 H66 117.4
N6 C66 H66 117.4
F9 C67 F8 108.6(9)
F9 C67 F7 105.8(8)
F8 C67 F7 103.5(8)
F9 C67 C68 114.2(8)
F8 C67 C68 112.2(8)
F7 C67 C68 111.8(7)
C73 C68 C69 120.4(8)
C73 C68 C67 120.8(8)
C69 C68 C67 118.8(7)
C70 C69 C68 118.5(7)
C70 C69 H69 120.7
C68 C69 H69 120.7
C69 C70 C71 121.6(7)
C69 C70 H70 119.2
C71 C70 H70 119.2
C70 C71 C72 119.3(7)
C70 C71 C74 125.3(7)
C72 C71 C74 115.4(6)
C73 C72 C71 118.1(7)
C73 C72 Ir2 126.9(5)
C71 C72 Ir2 115.1(5)
C68 C73 C72 121.2(7)
C68 C73 H73 119.4
C72 C73 H73 119.4
N8 C74 C75 117.9(7)
N8 C74 C71 112.2(6)
C75 C74 C71 129.9(7)
C80 C75 C74 118.5(7)
C80 C75 C76 117.6(7)
C74 C75 C76 123.8(7)
C77 C76 C75 119.7(9)
C77 C76 H76 120.2
C75 C76 H76 120.2
C76 C77 C78 122.6(9)
C76 C77 H77 118.7
C78 C77 H77 118.7
C79 C78 C77 118.3(9)
C79 C78 H78 120.9
C77 C78 H78 120.9
C78 C79 C80 121.0(9)
C78 C79 H79 119.5
C80 C79 H79 119.5
N9 C80 C75 122.0(7)
N9 C80 C79 117.5(8)
C75 C80 C79 120.5(8)
N9 C81 N8 127.0(7)
N9 C81 H81 116.5
N8 C81 H81 116.5
C88 C82 H82A 109.5
C88 C82 H82B 109.5
H82A C82 H82B 109.5
C88 C82 H82C 109.5
H82A C82 H82C 109.5
H82B C82 H82C 109.5
C88 C83 H83A 109.5
C88 C83 H83B 109.5
H83A C83 H83B 109.5
C88 C83 H83C 109.5
H83A C83 H83C 109.5
H83B C83 H83C 109.5
C88 C84 H84A 109.5
C88 C84 H84B 109.5
H84A C84 H84B 109.5
C88 C84 H84C 109.5
H84A C84 H84C 109.5
H84B C84 H84C 109.5
C102 C85 H85A 109.5
C102 C85 H85B 109.5
H85A C85 H85B 109.5
C102 C85 H85C 109.5
H85A C85 H85C 109.5
H85B C85 H85C 109.5
C102 C86 H86A 109.5
C102 C86 H86B 109.5
H86A C86 H86B 109.5
C102 C86 H86C 109.5
H86A C86 H86C 109.5
H86B C86 H86C 109.5
C102 C87 H87A 109.5
C102 C87 H87B 109.5
H87A C87 H87B 109.5
C102 C87 H87C 109.5
H87A C87 H87C 109.5
H87B C87 H87C 109.5
C82 C88 C83 111.7(15)
C82 C88 C89 116.2(11)
C84' C88 C89 108.9(12)
C83 C88 C89 111.4(11)
C84' C88 C83' 111.3(18)
C89 C88 C83' 116.5(13)
C82 C88 C84 105.2(14)
C83 C88 C84 103.5(14)
C89 C88 C84 107.7(9)
C84' C88 C82' 104.6(17)
C89 C88 C82' 105.8(10)
C83' C88 C82' 109.0(15)
C90 C89 C94 117.2(8)
C90 C89 C88 122.9(8)
C94 C89 C88 119.9(8)
C91 C90 C89 123.8(8)
C91 C90 H90 118.1
C89 C90 H90 118.1
C90 C91 C92 119.5(8)
C90 C91 H91 120.3
C92 C91 H91 120.3
C91 C92 C93 118.5(7)
C91 C92 N10 133.0(7)
C93 C92 N10 108.5(6)
C94 C93 C92 121.1(7)
C94 C93 C95 131.4(7)
C92 C93 C95 107.5(7)
C93 C94 C89 119.8(7)
C93 C94 H94 120.1
C89 C94 H94 120.1
C96 C95 C100 120.1(7)
C96 C95 C93 132.0(7)
C100 C95 C93 107.8(6)
C97 C96 C95 120.6(7)
C97 C96 H96 119.7
C95 C96 H96 119.7
C96 C97 C98 118.6(7)
C96 C97 C102 120.0(8)
C98 C97 C102 121.4(8)
C99 C98 C97 122.2(8)
C99 C98 H98 118.9
C97 C98 H98 118.9
C98 C99 C100 118.4(7)
C98 C99 H99 120.8
C100 C99 H99 120.8
C95 C100 C99 120.2(7)
C95 C100 N10 109.5(6)
C99 C100 N10 130.3(7)
N10 C101 S4 124.6(5)
N10 C101 S3 123.0(5)
S4 C101 S3 112.5(4)
C85 C102 C86 108.8(11)
C85 C102 C97 109.2(9)
C86 C102 C97 109.5(8)
C85 C102 C87 108.0(10)
C86 C102 C87 109.5(11)
C97 C102 C87 111.7(8)
C19 Ir1 C6 90.6(3)
C19 Ir1 N1 78.5(3)
C6 Ir1 N1 97.0(3)
C19 Ir1 N3 98.2(3)
C6 Ir1 N3 78.4(3)
N1 Ir1 N3 174.5(2)
C19 Ir1 S2 98.2(2)
C6 Ir1 S2 169.8(2)
N1 Ir1 S2 89.84(18)
N3 Ir1 S2 95.12(18)
C19 Ir1 S1 168.53(19)
C6 Ir1 S1 100.7(2)
N1 Ir1 S1 97.47(17)
N3 Ir1 S1 86.54(17)
S2 Ir1 S1 70.86(6)
C57 Ir2 C72 94.5(3)
C57 Ir2 N6 78.9(3)
C72 Ir2 N6 93.9(3)
C57 Ir2 N8 97.8(3)
C72 Ir2 N8 78.6(3)
N6 Ir2 N8 171.7(2)
C57 Ir2 S3 94.8(2)
C72 Ir2 S3 170.3(2)
N6 Ir2 S3 90.56(17)
N8 Ir2 S3 97.36(17)
C57 Ir2 S4 165.5(2)
C72 Ir2 S4 99.82(19)
N6 Ir2 S4 97.76(18)
N8 Ir2 S4 87.32(16)
S3 Ir2 S4 71.03(6)
C23 N1 C30 118.3(7)
C23 N1 Ir1 118.5(5)
C30 N1 Ir1 123.0(5)
C30 N2 C29 117.5(7)
C8 N3 C15 118.3(7)
C8 N3 Ir1 116.2(6)
C15 N3 Ir1 125.4(5)
C15 N4 C14 115.5(8)
C44 N5 C43 126.9(6)
C44 N5 C35 126.0(6)
C43 N5 C35 106.8(5)
C59 N6 C66 118.4(7)
C59 N6 Ir2 118.3(5)
C66 N6 Ir2 123.3(6)
C66 N7 C65 116.5(9)
C74 N8 C81 118.3(6)
C74 N8 Ir2 117.5(5)
C81 N8 Ir2 123.8(5)
C81 N9 C80 115.9(7)
C101 N10 C100 126.2(6)
C101 N10 C92 126.2(6)
C100 N10 C92 106.7(5)
C44 S1 Ir1 87.8(2)
C44 S2 Ir1 89.2(3)
C101 S3 Ir2 88.2(3)
C101 S4 Ir2 88.2(2)
C88 C82' H82D 109.5
C88 C82' H82E 109.5
H82D C82' H82E 109.5
C88 C82' H82F 109.5
H82D C82' H82F 109.5
H82E C82' H82F 109.5
C88 C84' H84D 109.5
C88 C84' H84E 109.5
H84D C84' H84E 109.5
C88 C84' H84F 109.5
H84D C84' H84F 109.5
H84E C84' H84F 109.5
C88 C83' H83D 109.5
C88 C83' H83E 109.5
H83D C83' H83E 109.5
C88 C83' H83F 109.5
H83D C83' H83F 109.5
H83E C83' H83F 109.5

loop_
_geom_bond_atom_site_label_1
_geom_bond_atom_site_label_2
_geom_bond_distance
C1 F6 1.325(11)
C1 F5 1.349(11)
C1 F4 1.366(11)
C1 C2 1.480(14)
C2 C3 1.376(13)
C2 C7 1.406(12)
C3 C4 1.365(12)
C3 H3 0.9300
C4 C5 1.424(11)
C4 H4 0.9300
C5 C6 1.419(11)
C5 C8 1.425(11)
C6 C7 1.412(11)
C6 Ir1 2.029(7)
C7 H7 0.9300
C8 N3 1.353(9)
C8 C9 1.451(12)
C9 C14 1.407(13)
C9 C10 1.425(12)
C10 C11 1.410(15)
C10 H10 0.9300
C11 C12 1.409(16)
C11 H11 0.9300
C12 C13 1.349(15)
C12 H12 0.9300
C13 C14 1.405(13)
C13 H13 0.9300
C14 N4 1.374(11)
C15 N4 1.297(10)
C15 N3 1.379(11)
C15 H15 0.9300
C16 F1 1.339(9)
C16 F2 1.343(9)
C16 F3 1.340(9)
C16 C17 1.464(10)
C17 C18 1.384(10)
C17 C22 1.391(10)
C18 C19 1.419(10)
C18 H18 0.9300
C19 C20 1.412(10)
C19 Ir1 1.994(7)
C20 C21 1.400(10)
C20 C23 1.467(10)
C21 C22 1.396(11)
C21 H21 0.9300
C22 H22 0.9300
C23 N1 1.362(9)
C23 C24 1.444(11)
C24 C25 1.416(12)
C24 C29 1.427(11)
C25 C26 1.378(12)
C25 H25 0.9300
C26 C27 1.380(13)
C26 H26 0.9300
C27 C28 1.358(13)
C27 H27 0.9300
C28 C29 1.403(12)
C28 H28 0.9300
C29 N2 1.360(11)
C30 N2 1.298(10)
C30 N1 1.376(10)
C30 H30 0.9300
C31 C32 1.521(9)
C31 C51 1.530(10)
C31 C50 1.537(10)
C31 C49 1.544(10)
C32 C37 1.388(10)
C32 C33 1.406(9)
C33 C34 1.392(10)
C33 H33 0.9300
C34 C35 1.379(10)
C34 H34 0.9300
C35 C36 1.412(9)
C35 N5 1.456(9)
C36 C37 1.380(9)
C36 C38 1.454(10)
C37 H37 0.9300
C38 C39 1.389(10)
C38 C43 1.408(10)
C39 C40 1.380(11)
C39 H39 0.9300
C40 C41 1.391(11)
C40 C45 1.538(11)
C41 C42 1.397(12)
C41 H41 0.9300
C42 C43 1.384(11)
C42 H42 0.9300
C43 N5 1.444(9)
C44 N5 1.361(9)
C44 S1 1.704(7)
C44 S2 1.710(7)
C45 C48 1.516(12)
C45 C47 1.511(13)
C45 C46 1.529(14)
C46 H46A 0.9600
C46 H46B 0.9600
C46 H46C 0.9600
C47 H47A 0.9600
C47 H47B 0.9600
C47 H47C 0.9600
C48 H48A 0.9600
C48 H48B 0.9600
C48 H48C 0.9600
C49 H49A 0.9600
C49 H49B 0.9600
C49 H49C 0.9600
C50 H50A 0.9600
C50 H50B 0.9600
C50 H50C 0.9600
C51 H51A 0.9600
C51 H51B 0.9600
C51 H51C 0.9600
C52 F12 1.284(12)
C52 F10 1.297(12)
C52 F11 1.309(12)
C52 C53 1.465(13)
C53 C58 1.397(10)
C53 C54 1.400(13)
C54 C55 1.370(13)
C54 H54 0.9300
C55 C56 1.420(11)
C55 H55 0.9300
C56 C57 1.426(10)
C56 C59 1.458(11)
C57 C58 1.390(10)
C57 Ir2 2.026(7)
C58 H58 0.9300
C59 N6 1.350(9)
C59 C60 1.429(11)
C60 C65 1.399(15)
C60 C61 1.412(14)
C61 C62 1.395(15)
C61 H61 0.9300
C62 C63 1.38(2)
C62 H62 0.9300
C63 C64 1.39(2)
C63 H63 0.9300
C64 C65 1.430(14)
C64 H64 0.9300
C65 N7 1.349(14)
C66 N7 1.309(11)
C66 N6 1.390(10)
C66 H66 0.9300
C67 F9 1.290(10)
C67 F8 1.330(10)
C67 F7 1.353(10)
C67 C68 1.504(12)
C68 C73 1.384(10)
C68 C69 1.409(11)
C69 C70 1.367(11)
C69 H69 0.9300
C70 C71 1.414(10)
C70 H70 0.9300
C71 C72 1.412(10)
C71 C74 1.447(10)
C72 C73 1.400(10)
C72 Ir2 2.024(7)
C73 H73 0.9300
C74 N8 1.367(9)
C74 C75 1.423(10)
C75 C80 1.405(11)
C75 C76 1.439(10)
C76 C77 1.348(12)
C76 H76 0.9300
C77 C78 1.420(13)
C77 H77 0.9300
C78 C79 1.358(12)
C78 H78 0.9300
C79 C80 1.414(11)
C79 H79 0.9300
C80 N9 1.369(10)
C81 N9 1.308(10)
C81 N8 1.372(10)
C81 H81 0.9300
C82 C88 1.43(2)
C82 H82A 0.9600
C82 H82B 0.9600
C82 H82C 0.9600
C83 C88 1.50(2)
C83 H83A 0.9600
C83 H83B 0.9600
C83 H83C 0.9600
C84 C88 1.62(2)
C84 H84A 0.9600
C84 H84B 0.9600
C84 H84C 0.9600
C85 C102 1.456(14)
C85 H85A 0.9600
C85 H85B 0.9600
C85 H85C 0.9600
C86 C102 1.516(15)
C86 H86A 0.9600
C86 H86B 0.9600
C86 H86C 0.9600
C87 C102 1.553(15)
C87 H87A 0.9600
C87 H87B 0.9600
C87 H87C 0.9600
C88 C84' 1.53(3)
C88 C89 1.522(11)
C88 C83' 1.49(3)
C88 C82' 1.66(3)
C89 C90 1.387(11)
C89 C94 1.402(11)
C90 C91 1.377(11)
C90 H90 0.9300
C91 C92 1.385(10)
C91 H91 0.9300
C92 C93 1.410(10)
C92 N10 1.435(9)
C93 C94 1.404(10)
C93 C95 1.455(10)
C94 H94 0.9300
C95 C96 1.381(10)
C95 C100 1.385(10)
C96 C97 1.381(11)
C96 H96 0.9300
C97 C98 1.394(11)
C97 C102 1.544(11)
C98 C99 1.367(10)
C98 H98 0.9300
C99 C100 1.404(10)
C99 H99 0.9300
C100 N10 1.435(8)
C101 N10 1.376(9)
C101 S4 1.700(7)
C101 S3 1.714(7)
Ir1 N1 2.034(6)
Ir1 N3 2.052(7)
Ir1 S2 2.4201(19)
Ir1 S1 2.4660(19)
Ir2 N6 2.054(6)
Ir2 N8 2.052(6)
Ir2 S3 2.4378(19)
Ir2 S4 2.4462(18)
C82' H82D 0.9600
C82' H82E 0.9600
C82' H82F 0.9600
C84' H84D 0.9600
C84' H84E 0.9600
C84' H84F 0.9600
C83' H83D 0.9600
C83' H83E 0.9600
C83' H83F 0.9600
